data_7112836
loop_
_publ_author_name
'Wriedt, Mario'
'N\"ather, Christian'

_publ_section_title
;
 Rational design of bridging selenocyanates by thermal decomposition
 reactions
;
_journal_issue 26
_journal_name_full 'Chemical Communications'
_journal_page_first 4707
_journal_paper_doi 10.1039/c0cc00064g
_journal_volume 46
_journal_year 2010
_chemical_formula_moiety 'C10 H8 Mn N6 Se2'
_chemical_formula_sum 'C10 H8 Mn N6 Se2'
_chemical_formula_weight 425.08
_chemical_name_common
;poly(bis(isoselenocyanato-N)-bis(mu2-pyrazine-N,N')-
manganese(ii))
;
_chemical_name_systematic
;
poly[bis(isoselenocyanato-N)-bis(\m2-pyrazine-N,N')-manganese(II)]
;
_space_group_IT_number 12
_symmetry_cell_setting monoclinic
_symmetry_space_group_name_Hall '-C 2y'
_symmetry_space_group_name_H-M 'C 1 2/m 1'
_atom_sites_solution_hydrogens geom
_atom_sites_solution_primary direct
_atom_sites_solution_secondary difmap
_audit_creation_method SHELXL-97
_cell_angle_alpha 90.00
_cell_angle_beta 117.571(7)
_cell_angle_gamma 90.00
_cell_formula_units_Z 2
_cell_length_a 10.4442(10)
_cell_length_b 10.5411(9)
_cell_length_c 7.2533(7)
_cell_measurement_reflns_used 5828
_cell_measurement_temperature 293(2)
_cell_measurement_theta_max 29.22
_cell_measurement_theta_min 2.93
_cell_volume 707.86(12)
_computing_cell_refinement 'X-Area (Stoe, 2008)'
_computing_data_collection 'X-Area (Stoe, 2008)'
_computing_data_reduction 'X-Area (Stoe, 2008)'
_computing_structure_refinement 'SHELXL-97 (Sheldrick, 2008)'
_computing_structure_solution 'SHELXS-97 (Sheldrick, 2008)'
_diffrn_ambient_temperature 293(2)
_diffrn_measured_fraction_theta_full 0.993
_diffrn_measured_fraction_theta_max 0.993
_diffrn_measurement_device_type 'Stoe IPDS-2'
_diffrn_measurement_method 'Phi scans'
_diffrn_radiation_monochromator graphite
_diffrn_radiation_source 'fine-focus sealed tube'
_diffrn_radiation_type MoK\a
_diffrn_radiation_wavelength 0.71073
_diffrn_reflns_av_R_equivalents 0.0425
_diffrn_reflns_av_sigmaI/netI 0.0203
_diffrn_reflns_limit_h_max 14
_diffrn_reflns_limit_h_min -14
_diffrn_reflns_limit_k_max 14
_diffrn_reflns_limit_k_min -14
_diffrn_reflns_limit_l_max 9
_diffrn_reflns_limit_l_min -9
_diffrn_reflns_number 5828
_diffrn_reflns_theta_full 29.22
_diffrn_reflns_theta_max 29.22
_diffrn_reflns_theta_min 2.93
_diffrn_standards_decay_% NONE
_diffrn_standards_interval_time 0
_diffrn_standards_number 0
_exptl_absorpt_coefficient_mu 6.068
_exptl_absorpt_correction_T_max 0.691
_exptl_absorpt_correction_T_min 0.347
_exptl_absorpt_correction_type numerical
_exptl_absorpt_process_details 'X-Shape and X-Red32 (Stoe, 2008)'
_exptl_crystal_colour colourless
_exptl_crystal_density_diffrn 1.994
_exptl_crystal_density_method 'not measured'
_exptl_crystal_description block
_exptl_crystal_F_000 406
_exptl_crystal_size_max 0.21
_exptl_crystal_size_mid 0.15
_exptl_crystal_size_min 0.06
_refine_diff_density_max 0.359
_refine_diff_density_min -0.664
_refine_diff_density_rms 0.080
_refine_ls_extinction_method none
_refine_ls_goodness_of_fit_ref 1.222
_refine_ls_hydrogen_treatment constr
_refine_ls_matrix_type full
_refine_ls_number_parameters 50
_refine_ls_number_reflns 1009
_refine_ls_number_restraints 0
_refine_ls_restrained_S_all 1.222
_refine_ls_R_factor_all 0.0487
_refine_ls_R_factor_gt 0.0433
_refine_ls_shift/su_max 0.000
_refine_ls_shift/su_mean 0.000
_refine_ls_structure_factor_coef Fsqd
_refine_ls_weighting_details 'calc w=1/[\s^2^(Fo^2^)+(0.0277P)^2^+2.0882P] where P=(Fo^2^+2Fc^2^)/3'
_refine_ls_weighting_scheme calc
_refine_ls_wR_factor_gt 0.0942
_refine_ls_wR_factor_ref 0.0965
_reflns_number_gt 917
_reflns_number_total 1009
_reflns_threshold_expression >2sigma(I)
_cod_data_source_file c0cc00064g.txt
_cod_data_source_block Compound_1
_cod_original_cell_volume 707.86(11)
_cod_original_sg_symbol_H-M 'C 2/m'
_cod_database_code 7112836

loop_
_symmetry_equiv_pos_as_xyz
'x, y, z'
'-x, y, -z'
'x+1/2, y+1/2, z'
'-x+1/2, y+1/2, -z'
'-x, -y, -z'
'x, -y, z'
'-x+1/2, -y+1/2, -z'
'x+1/2, -y+1/2, z'

loop_
_atom_site_label
_atom_site_type_symbol
_atom_site_fract_x
_atom_site_fract_y
_atom_site_fract_z
_atom_site_U_iso_or_equiv
_atom_site_adp_type
_atom_site_occupancy
_atom_site_symmetry_multiplicity
_atom_site_calc_flag
_atom_site_refinement_flags
Mn1 Mn 0.0000 0.0000 0.5000 0.0304(2) Uani 1 4 d S
Se11 Se 0.36521(7) 0.0000 1.23749(10) 0.0678(3) Uani 1 2 d S
C11 C 0.2057(5) 0.0000 0.9968(8) 0.0394(10) Uani 1 2 d S
N11 N 0.1060(4) 0.0000 0.8346(7) 0.0439(9) Uani 1 2 d S
N1 N 0.1577(3) 0.1563(3) 0.5068(5) 0.0379(6) Uani 1 1 d .
C1 C 0.2877(4) 0.1767(4) 0.6651(6) 0.0509(9) Uani 1 1 d .
H1 H 0.3184 0.1271 0.7841 0.061 Uiso 1 1 calc R
C2 C 0.1211(4) 0.2300(4) 0.3422(6) 0.0504(9) Uani 1 1 d .
H2 H 0.0311 0.2189 0.2275 0.061 Uiso 1 1 calc R

loop_
_atom_site_aniso_label
_atom_site_aniso_U_11
_atom_site_aniso_U_22
_atom_site_aniso_U_33
_atom_site_aniso_U_23
_atom_site_aniso_U_13
_atom_site_aniso_U_12
Mn1 0.0263(4) 0.0265(4) 0.0400(5) 0.000 0.0168(4) 0.000
Se11 0.0468(3) 0.0963(6) 0.0456(4) 0.000 0.0089(3) 0.000
C11 0.038(2) 0.040(2) 0.045(3) 0.000 0.023(2) 0.000
N11 0.040(2) 0.047(2) 0.043(2) 0.000 0.0180(18) 0.000
N1 0.0317(12) 0.0342(13) 0.0484(16) 0.0030(12) 0.0189(12) -0.0023(10)
C1 0.0413(18) 0.050(2) 0.054(2) 0.0102(17) 0.0155(16) -0.0095(15)
C2 0.0392(17) 0.051(2) 0.053(2) 0.0103(18) 0.0148(15) -0.0091(15)

loop_
_atom_type_symbol
_atom_type_description
_atom_type_scat_dispersion_real
_atom_type_scat_dispersion_imag
_atom_type_scat_source
C C 0.0033 0.0016 'International Tables Vol C Tables 4.2.6.8 and 6.1.1.4'
H H 0.0000 0.0000 'International Tables Vol C Tables 4.2.6.8 and 6.1.1.4'
N N 0.0061 0.0033 'International Tables Vol C Tables 4.2.6.8 and 6.1.1.4'
Mn Mn 0.3368 0.7283 'International Tables Vol C Tables 4.2.6.8 and 6.1.1.4'
Se Se -0.0929 2.2259 'International Tables Vol C Tables 4.2.6.8 and 6.1.1.4'

loop_
_geom_angle_atom_site_label_1
_geom_angle_atom_site_label_2
_geom_angle_atom_site_label_3
_geom_angle
_geom_angle_site_symmetry_1
_geom_angle_site_symmetry_3
N11 Mn1 N11 180.0 . 5_556
N11 Mn1 N1 90.79(11) . 5_556
N11 Mn1 N1 89.21(11) 5_556 5_556
N11 Mn1 N1 89.21(11) . .
N11 Mn1 N1 90.79(11) 5_556 .
N1 Mn1 N1 180.00(13) 5_556 .
N11 Mn1 N1 90.79(11) . 2_556
N11 Mn1 N1 89.21(11) 5_556 2_556
N1 Mn1 N1 90.81(13) 5_556 2_556
N1 Mn1 N1 89.19(13) . 2_556
N11 Mn1 N1 89.21(11) . 6
N11 Mn1 N1 90.79(11) 5_556 6
N1 Mn1 N1 89.19(13) 5_556 6
N1 Mn1 N1 90.81(13) . 6
N1 Mn1 N1 180.0 2_556 6
N11 C11 Se11 176.5(4) . .
C11 N11 Mn1 154.1(4) . .
C2 N1 C1 115.9(3) . .
C2 N1 Mn1 119.6(2) . .
C1 N1 Mn1 124.5(2) . .
N1 C1 C2 121.8(3) . 7_556
N1 C1 H1 119.1 . .
C2 C1 H1 119.1 7_556 .
N1 C2 C1 122.3(3) . 7_556
N1 C2 H2 118.9 . .
C1 C2 H2 118.9 7_556 .

loop_
_geom_bond_atom_site_label_1
_geom_bond_atom_site_label_2
_geom_bond_distance
_geom_bond_site_symmetry_2
Mn1 N11 2.151(4) .
Mn1 N11 2.151(4) 5_556
Mn1 N1 2.314(2) 5_556
Mn1 N1 2.314(2) .
Mn1 N1 2.314(2) 2_556
Mn1 N1 2.314(2) 6
Se11 C11 1.769(5) .
C11 N11 1.155(6) .
N1 C2 1.324(4) .
N1 C1 1.329(4) .
C1 C2 1.387(5) 7_556
C1 H1 0.9300 .
C2 C1 1.387(5) 7_556
C2 H2 0.9300 .
